data_4077537
loop_
_publ_author_name
'Shafir, Alexandr'
'Power, Maurice P.'
'Whitener, Glenn D.'
'Arnold, John'

_publ_contact_author
;
    John Arnold
 Dept of Chemistry, UC Berkeley, Berkeley, CA 94720-1460
;
_publ_section_title
;
 Synthesis, Structure, and Properties of 1,1&#x2018;-Diamino- and
 1,1&#x2018;-Diazidoferrocene
;
_journal_issue 19
_journal_name_full Organometallics
_journal_page_first 3978
_journal_paper_doi 10.1021/om0004085
_journal_volume 19
_journal_year 2000
_chemical_formula_moiety 'C10 H8 Fe N6 '
_chemical_formula_sum 'C10 H8 Fe N6'
_chemical_formula_weight 268.06
_space_group_IT_number 61
_symmetry_cell_setting orthorhombic
_symmetry_Int_Tables_number 61
_symmetry_space_group_name_Hall '-P 2ac 2ab'
_symmetry_space_group_name_H-M 'P b c a'
_audit_creation_date 'Fri May 19 13:38:10 2000'
_audit_creation_method 'from TEXRAY.INF file'
_cell_angle_alpha 90.000(1)
_cell_angle_beta 90.000(1)
_cell_angle_gamma 90.000(1)
_cell_formula_units_Z 16
_cell_length_a 9.0587(2)
_cell_length_b 9.0587(2)
_cell_length_c 50.2953(8)
_cell_measurement_reflns_used 0
_cell_measurement_temperature 161.2
_cell_measurement_theta_max 0.0
_cell_measurement_theta_min 0.0
_cell_volume 4127.23(14)
_computing_cell_refinement 'MSC/AFC Diffractometer Control'
_computing_data_collection 'MSC/AFC Diffractometer Control'
_computing_data_reduction teXsan
_computing_publication_material teXsan
_computing_structure_refinement teXsan
_diffrn_ambient_temperature 161.2
_diffrn_measurement_device SMART
_diffrn_measurement_method 'omega scans with profile analysis'
_diffrn_orient_matrix_UB_11 0.00000
_diffrn_orient_matrix_UB_12 0.00000
_diffrn_orient_matrix_UB_13 0.00000
_diffrn_orient_matrix_UB_21 0.00000
_diffrn_orient_matrix_UB_22 0.00000
_diffrn_orient_matrix_UB_23 0.00000
_diffrn_orient_matrix_UB_31 0.00000
_diffrn_orient_matrix_UB_32 0.00000
_diffrn_orient_matrix_UB_33 0.00000
_diffrn_radiation_monochromator graphite
_diffrn_radiation_source 'X-ray tube'
_diffrn_radiation_type MoKalpha
_diffrn_radiation_wavelength 0.7107
_diffrn_reflns_av_R_equivalents 0.0994
_diffrn_reflns_limit_h_max 10
_diffrn_reflns_limit_h_min 0
_diffrn_reflns_limit_k_max 11
_diffrn_reflns_limit_k_min -11
_diffrn_reflns_limit_l_max 60
_diffrn_reflns_limit_l_min -61
_diffrn_reflns_number 20216
_diffrn_reflns_theta_max 26.24
_diffrn_standards_decay_% 0.00
_diffrn_standards_interval_count 0
_diffrn_standards_number 0
_exptl_absorpt_coefficient_mu 1.444
_exptl_absorpt_correction_type none
_exptl_crystal_colour golden-yellow
_exptl_crystal_density_diffrn 1.725
_exptl_crystal_description flakes
_exptl_crystal_F_000 2176.00
_exptl_crystal_size_max 0.190
_exptl_crystal_size_mid 0.180
_exptl_crystal_size_min 0.140
_refine_diff_density_max 0.39
_refine_diff_density_min -0.43
_refine_ls_extinction_coef 0.00000
_refine_ls_extinction_method none
_refine_ls_goodness_of_fit_obs 1.022
_refine_ls_hydrogen_treatment noref
_refine_ls_matrix_type full
_refine_ls_number_parameters 307
_refine_ls_number_reflns 1800
_refine_ls_number_restraints 0
_refine_ls_R_factor_obs 0.0354
_refine_ls_shift/esd_max 0.0000
_refine_ls_structure_factor_coef F
_refine_ls_weighting_scheme sigma
_refine_ls_wR_factor_obs 0.0450
_reflns_number_observed 1800
_reflns_number_total 4383
_reflns_observed_criterion 'I > 3.00 sigma'
_cod_data_source_file om0004085.cif
_cod_data_source_block alex's_ferrocene_diazide
_cod_original_cell_volume 4127.2(1)
_cod_original_sg_symbol_H-M 'P b c a    '
_cod_original_formula_sum 'C10 H8 Fe N6 '
_cod_database_code 4077537

loop_
_symmetry_equiv_pos_as_xyz
'   +x,   +y,   +z'
'1/2+x,1/2-y,   -z'
'   -x,1/2+y,1/2-z'
'1/2-x,   -y,1/2+z'
'   -x,   -y,   -z'
'1/2-x,1/2+y,   +z'
'   +x,1/2-y,1/2+z'
'1/2+x,   +y,1/2-z'

loop_
_atom_site_aniso_label
_atom_site_aniso_U_11
_atom_site_aniso_U_22
_atom_site_aniso_U_33
_atom_site_aniso_U_12
_atom_site_aniso_U_13
_atom_site_aniso_U_23
Fe(1) 0.0121(4) 0.0192(5) 0.0159(4) -0.0003(5) 0.0003(4) -0.0016(4)
Fe(2) 0.0119(4) 0.0172(5) 0.0163(4) -0.0005(5) 0.0000(4) 0.0021(4)
N(1) 0.019(3) 0.030(3) 0.034(3) -0.005(3) -0.003(2) -0.001(3)
N(2) 0.022(3) 0.032(4) 0.023(3) -0.011(3) 0.002(3) 0.000(3)
N(3) 0.026(4) 0.049(5) 0.064(5) -0.005(3) -0.003(3) 0.005(4)
N(4) 0.023(3) 0.024(3) 0.026(3) 0.000(3) 0.007(2) -0.002(3)
N(5) 0.025(3) 0.027(3) 0.018(2) -0.004(3) 0.002(2) -0.010(3)
N(6) 0.020(3) 0.058(5) 0.039(3) 0.002(3) -0.005(3) -0.002(3)
N(7) 0.015(3) 0.026(3) 0.023(3) -0.001(2) -0.004(2) -0.008(3)
N(8) 0.019(3) 0.029(3) 0.024(3) -0.005(3) -0.004(2) -0.004(3)
N(9) 0.012(3) 0.047(4) 0.051(4) 0.002(3) -0.004(3) 0.008(4)
N(10) 0.018(3) 0.018(3) 0.033(3) -0.004(2) 0.001(2) 0.000(3)
N(11) 0.026(3) 0.027(3) 0.018(3) -0.006(3) 0.001(3) 0.000(2)
N(12) 0.019(3) 0.048(4) 0.032(3) 0.005(3) 0.002(3) -0.001(3)
C(1) 0.025(3) 0.025(3) 0.011(3) -0.004(3) -0.003(3) 0.001(3)
C(2) 0.020(4) 0.022(4) 0.019(3) 0.003(3) 0.000(3) -0.006(3)
C(3) 0.014(3) 0.033(4) 0.022(3) 0.006(3) 0.006(3) -0.003(3)
C(4) 0.022(3) 0.024(4) 0.019(3) -0.005(3) -0.003(3) -0.004(3)
C(5) 0.019(3) 0.025(4) 0.010(2) 0.003(3) -0.001(3) 0.002(3)
C(6) 0.018(3) 0.024(4) 0.019(3) 0.004(3) -0.001(3) -0.005(3)
C(7) 0.022(3) 0.023(3) 0.017(3) 0.009(3) -0.002(3) -0.003(3)
C(8) 0.023(3) 0.030(5) 0.028(3) -0.013(3) 0.001(3) -0.013(3)
C(9) 0.020(4) 0.047(5) 0.014(3) 0.004(4) -0.004(3) -0.010(3)
C(10) 0.022(4) 0.033(4) 0.012(3) 0.009(3) 0.001(3) -0.007(3)
C(11) 0.015(3) 0.021(3) 0.011(2) -0.002(3) -0.004(3) -0.001(3)
C(12) 0.028(4) 0.025(4) 0.015(3) 0.001(3) 0.002(3) -0.009(3)
C(13) 0.018(3) 0.025(4) 0.024(3) 0.000(3) 0.006(3) 0.006(3)
C(14) 0.020(3) 0.023(4) 0.021(3) -0.001(3) -0.004(3) 0.000(3)
C(15) 0.025(3) 0.016(3) 0.020(3) 0.003(3) -0.004(3) 0.005(3)
C(16) 0.014(3) 0.022(4) 0.029(4) -0.002(3) 0.001(3) 0.011(3)
C(17) 0.019(4) 0.023(4) 0.023(3) 0.005(3) 0.002(3) 0.004(3)
C(18) 0.017(3) 0.032(4) 0.022(3) -0.002(3) -0.004(3) 0.008(3)
C(19) 0.021(3) 0.021(4) 0.025(3) -0.006(3) -0.003(3) -0.015(3)
C(20) 0.021(3) 0.016(3) 0.022(3) 0.002(3) 0.005(3) -0.003(3)

loop_
_atom_site_label
_atom_site_fract_x
_atom_site_fract_y
_atom_site_fract_z
_atom_site_U_iso_or_equiv
_atom_site_thermal_displace_type
Fe(1) 0.55480(10) 0.6428(1) 0.06177(1) 0.02 Uij
Fe(2) 0.5516(1) 0.3641(1) 0.19162(1) 0.01 Uij
N(1) 0.3077(6) 0.4360(7) 0.0389(1) 0.02 Uij
N(2) 0.1954(6) 0.5066(7) 0.0334(1) 0.02 Uij
N(3) 0.0821(6) 0.5574(9) 0.0295(2) 0.04 Uij
N(4) 0.2995(6) 0.5663(7) 0.1018(1) 0.02 Uij
N(5) 0.1842(6) 0.6347(7) 0.09604(10) 0.02 Uij
N(6) 0.0709(6) 0.6837(8) 0.0919(1) 0.04 Uij
N(7) 0.3026(5) 0.2939(6) 0.1501(1) 0.02 Uij
N(8) 0.1917(6) 0.3752(7) 0.1499(1) 0.02 Uij
N(9) 0.0826(5) 0.4339(8) 0.1495(1) 0.03 Uij
N(10) 0.2967(5) 0.1666(6) 0.2141(1) 0.02 Uij
N(11) 0.1836(6) 0.2430(6) 0.2117(1) 0.02 Uij
N(12) 0.0711(6) 0.2978(8) 0.2094(1) 0.03 Uij
C(1) 0.4445(8) 0.5140(7) 0.0351(1) 0.02 Uij
C(2) 0.5831(6) 0.4491(8) 0.0408(1) 0.02 Uij
C(3) 0.6906(7) 0.5557(9) 0.0335(1) 0.02 Uij
C(4) 0.6200(7) 0.6846(8) 0.0234(1) 0.02 Uij
C(5) 0.4639(7) 0.6598(8) 0.0243(1) 0.02 Uij
C(6) 0.4319(7) 0.6478(8) 0.0964(1) 0.02 Uij
C(7) 0.4495(8) 0.7899(8) 0.0860(1) 0.02 Uij
C(8) 0.6026(7) 0.8230(8) 0.0850(1) 0.03 Uij
C(9) 0.6790(7) 0.6990(9) 0.0939(1) 0.02 Uij
C(10) 0.5759(7) 0.5867(8) 0.1012(1) 0.02 Uij
C(11) 0.4389(7) 0.3671(7) 0.1562(1) 0.01 Uij
C(12) 0.5776(7) 0.2965(8) 0.1529(1) 0.02 Uij
C(13) 0.6870(7) 0.4015(8) 0.1598(1) 0.02 Uij
C(14) 0.6160(6) 0.5347(8) 0.1677(1) 0.02 Uij
C(15) 0.4597(8) 0.5122(7) 0.1654(1) 0.02 Uij
C(16) 0.4302(7) 0.2448(8) 0.2188(1) 0.02 Uij
C(17) 0.5727(7) 0.1783(8) 0.2149(1) 0.02 Uij
C(18) 0.6791(7) 0.2883(8) 0.2224(1) 0.02 Uij
C(19) 0.6043(7) 0.4192(8) 0.2297(1) 0.02 Uij
C(20) 0.4504(7) 0.3923(7) 0.2275(1) 0.02 Uij
H(1) 0.38 0.58 0.17 0.02 Uij
H(2) 0.66 0.62 0.17 0.02 Uij
H(3) 0.79 0.39 0.16 0.03 Uij
H(4) 0.59 0.20 0.15 0.02 Uij
H(5) 0.60 0.49 0.11 0.02 Uij
H(6) 0.78 0.69 0.09 0.03 Uij
H(7) 0.80 0.54 0.04 0.02 Uij
H(8) 0.37 0.86 0.08 0.02 Uij
H(9) 0.65 0.51 0.24 0.02 Uij
H(10) 0.59 0.08 0.21 0.02 Uij
H(11) 0.60 0.35 0.05 0.02 Uij
H(12) 0.67 0.77 0.02 0.02 Uij
H(13) 0.39 0.73 0.02 0.02 Uij
H(14) 0.65 0.91 0.08 0.03 Uij
H(15) 0.78 0.28 0.22 0.03 Uij
H(16) 0.37 0.46 0.23 0.03 Uij

loop_
_atom_type_symbol
_atom_type_oxidation_number
_atom_type_number_in_cell
_atom_type_scat_dispersion_real
_atom_type_scat_dispersion_imag
_atom_type_scat_source
C 0 160 0.003 0.002 'International Tables'
H 0 128 0.000 0.000 'International Tables'
Fe 0 16 0.346 0.844 'International Tables'
N 0 96 0.006 0.003 'International Tables'

loop_
_geom_angle_atom_site_label_1
_geom_angle_atom_site_label_2
_geom_angle_atom_site_label_3
_geom_angle
_geom_angle_publ_flag
C(1) Fe(1) C(2) 40.4(3) yes
C(1) Fe(1) C(3) 67.4(3) yes
C(1) Fe(1) C(4) 68.2(3) yes
C(1) Fe(1) C(5) 41.1(3) yes
C(1) Fe(1) C(6) 107.7(3) yes
C(1) Fe(1) C(7) 122.5(3) yes
C(1) Fe(1) C(8) 158.8(3) yes
C(1) Fe(1) C(9) 159.5(3) yes
C(1) Fe(1) C(10) 122.6(3) yes
C(2) Fe(1) C(3) 40.5(3) yes
C(2) Fe(1) C(4) 69.0(3) yes
C(2) Fe(1) C(5) 69.3(3) yes
C(2) Fe(1) C(6) 121.0(3) yes
C(2) Fe(1) C(7) 156.6(3) yes
C(2) Fe(1) C(8) 160.1(3) yes
C(2) Fe(1) C(9) 123.4(3) yes
C(2) Fe(1) C(10) 105.7(3) yes
C(3) Fe(1) C(4) 40.8(3) yes
C(3) Fe(1) C(5) 68.5(3) yes
C(3) Fe(1) C(6) 157.0(3) yes
C(3) Fe(1) C(7) 161.9(3) yes
C(3) Fe(1) C(8) 125.2(3) yes
C(3) Fe(1) C(9) 108.5(3) yes
C(3) Fe(1) C(10) 121.3(3) yes
C(4) Fe(1) C(5) 40.7(2) yes
C(4) Fe(1) C(6) 160.5(3) yes
C(4) Fe(1) C(7) 125.1(3) yes
C(4) Fe(1) C(8) 109.1(3) yes
C(4) Fe(1) C(9) 122.8(3) yes
C(4) Fe(1) C(10) 157.7(3) yes
C(5) Fe(1) C(6) 123.6(3) yes
C(5) Fe(1) C(7) 108.1(2) yes
C(5) Fe(1) C(8) 123.0(3) yes
C(5) Fe(1) C(9) 158.2(3) yes
C(5) Fe(1) C(10) 159.6(3) yes
C(6) Fe(1) C(7) 39.8(3) yes
C(6) Fe(1) C(8) 67.5(3) yes
C(6) Fe(1) C(9) 67.8(2) yes
C(6) Fe(1) C(10) 40.8(2) yes
C(7) Fe(1) C(8) 40.6(3) yes
C(7) Fe(1) C(9) 67.7(3) yes
C(7) Fe(1) C(10) 68.2(3) yes
C(8) Fe(1) C(9) 39.9(3) yes
C(8) Fe(1) C(10) 68.2(3) yes
C(9) Fe(1) C(10) 40.9(3) yes
C(11) Fe(2) C(12) 40.4(3) yes
C(11) Fe(2) C(13) 67.5(2) yes
C(11) Fe(2) C(14) 67.7(3) yes
C(11) Fe(2) C(15) 40.0(3) yes
C(11) Fe(2) C(16) 108.5(3) yes
C(11) Fe(2) C(17) 123.3(3) yes
C(11) Fe(2) C(18) 160.0(3) yes
C(11) Fe(2) C(19) 158.4(3) yes
C(11) Fe(2) C(20) 122.9(3) yes
C(12) Fe(2) C(13) 40.5(3) yes
C(12) Fe(2) C(14) 68.6(3) yes
C(12) Fe(2) C(15) 68.5(3) yes
C(12) Fe(2) C(16) 122.3(3) yes
C(12) Fe(2) C(17) 106.5(3) yes
C(12) Fe(2) C(18) 123.5(3) yes
C(12) Fe(2) C(19) 159.7(3) yes
C(12) Fe(2) C(20) 158.0(3) yes
C(13) Fe(2) C(14) 40.7(3) yes
C(13) Fe(2) C(15) 68.5(3) yes
C(13) Fe(2) C(16) 157.9(3) yes
C(13) Fe(2) C(17) 121.6(3) yes
C(13) Fe(2) C(18) 108.0(3) yes
C(13) Fe(2) C(19) 123.7(2) yes
C(13) Fe(2) C(20) 160.2(3) yes
C(14) Fe(2) C(15) 41.0(2) yes
C(14) Fe(2) C(16) 160.0(3) yes
C(14) Fe(2) C(17) 157.9(2) yes
C(14) Fe(2) C(18) 122.5(3) yes
C(14) Fe(2) C(19) 107.6(3) yes
C(14) Fe(2) C(20) 123.7(3) yes
C(15) Fe(2) C(16) 123.5(3) yes
C(15) Fe(2) C(17) 159.2(3) yes
C(15) Fe(2) C(18) 158.5(3) yes
C(15) Fe(2) C(19) 122.6(3) yes
C(15) Fe(2) C(20) 107.7(3) yes
C(16) Fe(2) C(17) 40.9(3) yes
C(16) Fe(2) C(18) 67.9(2) yes
C(16) Fe(2) C(19) 68.2(3) yes
C(16) Fe(2) C(20) 40.4(3) yes
C(17) Fe(2) C(18) 40.9(3) yes
C(17) Fe(2) C(19) 69.1(3) yes
C(17) Fe(2) C(20) 69.0(2) yes
C(18) Fe(2) C(19) 40.5(3) yes
C(18) Fe(2) C(20) 68.1(3) yes
C(19) Fe(2) C(20) 40.8(3) yes
N(2) N(1) C(1) 115.2(6) yes
N(1) N(2) N(3) 171.5(7) yes
N(5) N(4) C(6) 113.5(6) yes
N(4) N(5) N(6) 172.2(7) yes
N(8) N(7) C(11) 115.0(6) yes
N(7) N(8) N(9) 172.0(7) yes
N(11) N(10) C(16) 116.1(5) yes
N(10) N(11) N(12) 172.0(7) yes
Fe(1) C(1) N(1) 127.9(4) yes
Fe(1) C(1) C(2) 70.7(4) yes
Fe(1) C(1) C(5) 70.4(4) yes
N(1) C(1) C(2) 122.2(6) yes
N(1) C(1) C(5) 127.3(7) yes
C(2) C(1) C(5) 110.5(6) yes
Fe(1) C(2) C(1) 69.0(4) yes
Fe(1) C(2) C(3) 68.8(4) yes
C(1) C(2) C(3) 105.9(6) yes
Fe(1) C(3) C(2) 70.7(4) yes
Fe(1) C(3) C(4) 70.3(4) yes
C(2) C(3) C(4) 110.0(5) yes
Fe(1) C(4) C(3) 68.9(4) yes
Fe(1) C(4) C(5) 70.0(4) yes
C(3) C(4) C(5) 107.6(6) yes
Fe(1) C(5) C(1) 68.5(3) yes
Fe(1) C(5) C(4) 69.3(4) yes
C(1) C(5) C(4) 106.0(6) yes
Fe(1) C(6) N(4) 126.7(4) yes
Fe(1) C(6) C(7) 69.1(3) yes
Fe(1) C(6) C(10) 69.1(3) yes
N(4) C(6) C(7) 129.8(6) yes
N(4) C(6) C(10) 122.0(6) yes
C(7) C(6) C(10) 108.2(6) yes
Fe(1) C(7) C(6) 71.2(4) yes
Fe(1) C(7) C(8) 70.1(4) yes
C(6) C(7) C(8) 108.6(6) yes
Fe(1) C(8) C(7) 69.3(4) yes
Fe(1) C(8) C(9) 69.3(4) yes
C(7) C(8) C(9) 107.6(6) yes
Fe(1) C(9) C(8) 70.8(4) yes
Fe(1) C(9) C(10) 70.3(3) yes
C(8) C(9) C(10) 109.3(6) yes
Fe(1) C(10) C(6) 70.2(3) yes
Fe(1) C(10) C(9) 68.8(3) yes
C(6) C(10) C(9) 106.1(6) yes
Fe(2) C(11) N(7) 127.2(4) yes
Fe(2) C(11) C(12) 69.8(4) yes
Fe(2) C(11) C(15) 70.1(3) yes
N(7) C(11) C(12) 121.9(6) yes
N(7) C(11) C(15) 128.1(6) yes
C(12) C(11) C(15) 109.9(6) yes
Fe(2) C(12) C(11) 69.9(3) yes
Fe(2) C(12) C(13) 69.4(4) yes
C(11) C(12) C(13) 106.8(6) yes
Fe(2) C(13) C(12) 70.1(4) yes
Fe(2) C(13) C(14) 69.6(4) yes
C(12) C(13) C(14) 108.7(5) yes
Fe(2) C(14) C(13) 69.7(4) yes
Fe(2) C(14) C(15) 70.0(4) yes
C(13) C(14) C(15) 107.7(6) yes
Fe(2) C(15) C(11) 69.9(3) yes
Fe(2) C(15) C(14) 69.0(4) yes
C(11) C(15) C(14) 106.9(6) yes
Fe(2) C(16) N(10) 127.1(5) yes
Fe(2) C(16) C(17) 69.4(4) yes
Fe(2) C(16) C(20) 69.0(4) yes
N(10) C(16) C(17) 122.1(6) yes
N(10) C(16) C(20) 129.1(6) yes
C(17) C(16) C(20) 108.8(6) yes
Fe(2) C(17) C(16) 69.7(4) yes
Fe(2) C(17) C(18) 69.3(4) yes
C(16) C(17) C(18) 105.9(6) yes
Fe(2) C(18) C(17) 69.8(4) yes
Fe(2) C(18) C(19) 69.2(4) yes
C(17) C(18) C(19) 109.2(6) yes
Fe(2) C(19) C(18) 70.4(4) yes
Fe(2) C(19) C(20) 69.8(4) yes
C(18) C(19) C(20) 107.9(6) yes
Fe(2) C(20) C(16) 70.6(4) yes
Fe(2) C(20) C(19) 69.5(4) yes
C(16) C(20) C(19) 108.2(6) yes

loop_
_geom_bond_atom_site_label_1
_geom_bond_atom_site_label_2
_geom_bond_distance
_geom_bond_publ_flag
Fe(1) C(1) 2.040(7) yes
Fe(1) C(2) 2.062(7) yes
Fe(1) C(3) 2.038(6) yes
Fe(1) C(4) 2.055(6) yes
Fe(1) C(5) 2.065(6) yes
Fe(1) C(6) 2.070(6) yes
Fe(1) C(7) 2.043(6) yes
Fe(1) C(8) 2.053(7) yes
Fe(1) C(9) 2.035(6) yes
Fe(1) C(10) 2.055(6) yes
Fe(2) C(11) 2.056(6) yes
Fe(2) C(12) 2.054(6) yes
Fe(2) C(13) 2.045(6) yes
Fe(2) C(14) 2.044(7) yes
Fe(2) C(15) 2.057(6) yes
Fe(2) C(16) 2.062(7) yes
Fe(2) C(17) 2.058(7) yes
Fe(2) C(18) 2.052(6) yes
Fe(2) C(19) 2.036(6) yes
Fe(2) C(20) 2.041(6) yes
N(1) N(2) 1.233(7) yes
N(1) C(1) 1.440(9) yes
N(2) N(3) 1.142(8) yes
N(4) N(5) 1.249(7) yes
N(4) C(6) 1.434(8) yes
N(5) N(6) 1.137(7) yes
N(7) N(8) 1.246(7) yes
N(7) C(11) 1.434(8) yes
N(8) N(9) 1.122(7) yes
N(10) N(11) 1.242(7) yes
N(10) C(16) 1.422(8) yes
N(11) N(12) 1.139(7) yes
C(1) C(2) 1.416(9) yes
C(1) C(5) 1.440(9) yes
C(2) C(3) 1.419(9) yes
C(3) C(4) 1.427(10) yes
C(4) C(5) 1.433(8) yes
C(6) C(7) 1.399(9) yes
C(6) C(10) 1.437(9) yes
C(7) C(8) 1.420(9) yes
C(8) C(9) 1.39(1) yes
C(9) C(10) 1.428(9) yes
C(11) C(12) 1.419(9) yes
C(11) C(15) 1.407(9) yes
C(12) C(13) 1.418(9) yes
C(13) C(14) 1.423(9) yes
C(14) C(15) 1.435(8) yes
C(16) C(17) 1.439(9) yes
C(16) C(20) 1.418(9) yes
C(17) C(18) 1.437(9) yes
C(18) C(19) 1.413(9) yes
C(19) C(20) 1.420(9) yes
